data_7711560
loop_
_publ_author_name
'Webster, Leah'
'Kr\"amer, Tobias'
'Chadwick, F. Mark'

_publ_section_title
;
 Synthesis and reactivity of titanium &#x2018;POCOP&#x2019; pincer
 complexes
;
_journal_name_full 'Dalton Transactions'
_journal_paper_doi 10.1039/D2DT03291K
_journal_year 2022
_chemical_absolute_configuration ad
_chemical_formula_moiety 'C44 H78 Li2 O4 P4'
_chemical_formula_sum 'C44 H78 Li2 O4 P4'
_chemical_formula_weight 808.88
_space_group_IT_number 33
_space_group_name_Hall 'P 2c -2n'
_space_group_name_H-M_alt 'P n a 21'
_symmetry_cell_setting orthorhombic
_symmetry_space_group_name_Hall 'P 2c -2n'
_symmetry_space_group_name_H-M 'P n a 21'
_atom_sites_solution_hydrogens difmap
_atom_sites_solution_primary other
_audit_update_record
;
2022-10-19 deposited with the CCDC.	2022-10-20 downloaded from the CCDC.
;
_cell_angle_alpha 90
_cell_angle_beta 90
_cell_angle_gamma 90
_cell_formula_units_Z 4
_cell_length_a 21.9510(7)
_cell_length_b 14.8413(5)
_cell_length_c 15.1618(4)
_cell_measurement_reflns_used 1789
_cell_measurement_temperature 173
_cell_measurement_theta_max 72
_cell_measurement_theta_min 4
_cell_volume 4939.4(3)
_computing_cell_refinement
; 
 CrysAlisPro (Rigaku Oxford Diffraction, 2017) 
;
_computing_data_collection 'SuperNova, (Oxford Diffraction, 2010)'
_computing_data_reduction
; 
 CrysAlisPro (Rigaku Oxford Diffraction, 2017) 
;
_computing_molecular_graphics 'CAMERON (Watkin et al., 1996)'
_computing_publication_material 'CRYSTALS (Betteridge et al., 2003)'
_computing_structure_refinement 'CRYSTALS (Betteridge et al., 2003)'
_computing_structure_solution 'Superflip (Palatinus & Chapuis, 2007)'
_diffrn_ambient_temperature 173
_diffrn_measured_fraction_theta_full 0.965
_diffrn_measured_fraction_theta_max 0.965
_diffrn_measurement_device Area
_diffrn_measurement_device_type 'Oxford Diffraction SuperNova'
_diffrn_measurement_method \w
_diffrn_radiation_monochromator 'focussing mirrors'
_diffrn_radiation_type 'Cu K\a'
_diffrn_radiation_wavelength 1.54180
_diffrn_reflns_av_R_equivalents 0.063
_diffrn_reflns_av_unetI/netI 0.115
_diffrn_reflns_limit_h_max 26
_diffrn_reflns_limit_h_min -15
_diffrn_reflns_limit_k_max 12
_diffrn_reflns_limit_k_min -18
_diffrn_reflns_limit_l_max 16
_diffrn_reflns_limit_l_min -18
_diffrn_reflns_number 10545
_diffrn_reflns_theta_full 73.278
_diffrn_reflns_theta_max 73.278
_diffrn_reflns_theta_min 3.595
_diffrn_standards_number 0
_exptl_absorpt_coefficient_mu 1.681
_exptl_absorpt_correction_T_max 0.85
_exptl_absorpt_correction_T_min 0.83
_exptl_absorpt_correction_type multi-scan
_exptl_absorpt_process_details
; 
 CrysAlisPro (Rigaku Oxford Diffraction, 2017) 
;
_exptl_crystal_colour colourless
_exptl_crystal_density_diffrn 1.088
_exptl_crystal_density_meas ?
_exptl_crystal_density_method 'not measured'
_exptl_crystal_description block
_exptl_crystal_F_000 1760
_exptl_crystal_size_max 0.100
_exptl_crystal_size_mid 0.100
_exptl_crystal_size_min 0.050
_refine_diff_density_max 0.51
_refine_diff_density_min -0.42
_refine_ls_abs_structure_details
; 
 Parsons, Flack & Wagner (2013), 
 1943 Friedel Pairs 
;
_refine_ls_abs_structure_Flack -0.00(4)
_refine_ls_extinction_method None
_refine_ls_goodness_of_fit_ref 0.9939
_refine_ls_hydrogen_treatment constr
_refine_ls_matrix_type full
_refine_ls_number_parameters 487
_refine_ls_number_reflns 7239
_refine_ls_number_restraints 1
_refine_ls_R_factor_all 0.0930
_refine_ls_R_factor_gt 0.0656
_refine_ls_shift/su_max 0.0002180
_refine_ls_shift/su_mean 0.0000138
_refine_ls_structure_factor_coef Fsqd
_refine_ls_weighting_details
;
 Method= Modified Sheldrick 
 w=1/[\s^2^(F^2^) + ( 0.04P)^2^ + 5.18P] 
 ,where P=(max(Fo^2^,0) + 2Fc^2^)/3 
;
_refine_ls_weighting_scheme calc
_refine_ls_wR_factor_all 0.1615
_refine_ls_wR_factor_gt 0.1339
_refine_ls_wR_factor_ref 0.1615
_reflns_limit_h_max 26
_reflns_limit_h_min 0
_reflns_limit_k_max 18
_reflns_limit_k_min 0
_reflns_limit_l_max 16
_reflns_limit_l_min -18
_reflns_number_gt 5360
_reflns_number_total 7239
_reflns_threshold_expression I>2.0\s(I)
_oxford_diffrn_Wilson_B_factor 2.73
_oxford_diffrn_Wilson_scale 0.89
_oxford_refine_ls_r_factor_ref 0.0930
_oxford_refine_ls_scale 1.099(5)
_oxford_reflns_number_all 7239
_cod_data_source_file d2dt03291k4.cif
_cod_data_source_block LitBuPOCOP
_cod_depositor_comments
;
The following automatic conversions were performed:

data item '_exptl_crystal_density_meas' value 'not measured' was
changed to '?' -- the value is perceived as not measured.

Automatic conversion script
Id: cif_fix_values 7556 2019-12-06 15:28:31Z antanas 
;
_cod_original_sg_symbol_H-M 'P n a 21 '
_cod_database_code 7711560
_oxford_refine_reflns_threshold_expression_ref I>-10.0\s(I)
_oxford_hooft_y -0.04(4)
_oxford_bijvoet_difference -0.00(4)

loop_
_symmetry_equiv_pos_as_xyz
x,y,z
-x,-y,z+1/2
-x+1/2,y+1/2,z+1/2
x+1/2,-y+1/2,z

loop_
_atom_site_label
_atom_site_type_symbol
_atom_site_fract_x
_atom_site_fract_y
_atom_site_fract_z
_atom_site_U_iso_or_equiv
_atom_site_occupancy
_atom_site_adp_type
_atom_site_refinement_flags_posn
_atom_site_refinement_flags_adp
_atom_site_refinement_flags_occupancy
_atom_site_disorder_assembly
_atom_site_disorder_group
_atom_site_attached_hydrogens
C1 C 0.4560(2) 0.3025(4) 0.2478(4) 0.0324 1.0000 Uani . . . . . .
C2 C 0.4967(3) 0.2366(4) 0.2773(4) 0.0355 1.0000 Uani . . . . . .
C3 C 0.5433(3) 0.2507(4) 0.3381(4) 0.0440 1.0000 Uani . . . . . .
C4 C 0.5507(3) 0.3352(5) 0.3728(4) 0.0462 1.0000 Uani . . . . . .
C5 C 0.5125(3) 0.4043(4) 0.3490(4) 0.0418 1.0000 Uani . . . . . .
C6 C 0.4672(2) 0.3859(4) 0.2876(4) 0.0335 1.0000 Uani . . . . . .
C7 C 0.5529(3) 0.1070(4) 0.0987(5) 0.0458 1.0000 Uani . . . . . .
C8 C 0.5960(3) 0.0437(6) 0.1481(6) 0.0672 1.0000 Uani . . . . . .
C9 C 0.5779(4) 0.2025(6) 0.1005(6) 0.0671 1.0000 Uani . . . . . .
C10 C 0.5468(4) 0.0778(5) 0.0020(5) 0.0597 1.0000 Uani . . . . . .
C11 C 0.4429(3) 0.0032(4) 0.1755(5) 0.0443 1.0000 Uani . . . . . .
C12 C 0.4753(4) -0.0468(5) 0.2503(5) 0.0679 1.0000 Uani . . . . . .
C13 C 0.3770(3) 0.0235(5) 0.2051(6) 0.0667 1.0000 Uani . . . . . .
C14 C 0.4393(4) -0.0546(4) 0.0938(6) 0.0603 1.0000 Uani . . . . . .
C15 C 0.3810(3) 0.6084(4) 0.3394(5) 0.0431 1.0000 Uani . . . . . .
C16 C 0.4001(4) 0.5781(5) 0.4328(5) 0.0602 1.0000 Uani . . . . . .
C17 C 0.3814(3) 0.7119(4) 0.3364(6) 0.0558 1.0000 Uani . . . . . .
C18 C 0.3179(3) 0.5720(5) 0.3216(6) 0.0582 1.0000 Uani . . . . . .
C19 C 0.4338(3) 0.5936(4) 0.1522(5) 0.0492 1.0000 Uani . . . . . .
C20 C 0.4576(4) 0.6902(5) 0.1405(6) 0.0670 1.0000 Uani . . . . . .
C21 C 0.3685(4) 0.5855(6) 0.1170(5) 0.0650 1.0000 Uani . . . . . .
C22 C 0.4752(4) 0.5299(6) 0.1010(5) 0.0661 1.0000 Uani . . . . . .
C23 C 0.3004(3) 0.2481(4) 0.1965(4) 0.0319 1.0000 Uani . . . . . .
C24 C 0.2868(2) 0.2255(4) 0.1088(4) 0.0285 1.0000 Uani . . . . . .
C25 C 0.2420(3) 0.1652(4) 0.0834(4) 0.0413 1.0000 Uani . . . . . .
C26 C 0.2058(3) 0.1248(5) 0.1451(5) 0.0486 1.0000 Uani . . . . . .
C27 C 0.2162(3) 0.1440(4) 0.2338(4) 0.0451 1.0000 Uani . . . . . .
C28 C 0.2624(3) 0.2017(4) 0.2559(4) 0.0333 1.0000 Uani . . . . . .
C29 C 0.3768(3) 0.2318(5) -0.1132(4) 0.0502 1.0000 Uani . . . . . .
C30 C 0.3784(4) 0.1301(5) -0.0952(6) 0.0660 1.0000 Uani . . . . . .
C31 C 0.4357(3) 0.2744(6) -0.0790(6) 0.0652 1.0000 Uani . . . . . .
C32 C 0.3721(4) 0.2469(7) -0.2134(5) 0.0770 1.0000 Uani . . . . . .
C33 C 0.2919(3) 0.3931(4) -0.0795(5) 0.0494 1.0000 Uani . . . . . .
C34 C 0.2487(4) 0.4198(5) -0.0048(7) 0.0770 1.0000 Uani . . . . . .
C35 C 0.3474(4) 0.4537(5) -0.0798(6) 0.0648 1.0000 Uani . . . . . .
C36 C 0.2582(4) 0.4029(6) -0.1682(6) 0.0789 1.0000 Uani . . . . . .
C37 C 0.2281(3) 0.3495(4) 0.4404(5) 0.0419 1.0000 Uani . . . . . .
C38 C 0.1979(3) 0.3914(5) 0.3583(5) 0.0545 1.0000 Uani . . . . . .
C39 C 0.1824(3) 0.2840(5) 0.4818(5) 0.0541 1.0000 Uani . . . . . .
C40 C 0.2440(4) 0.4250(5) 0.5063(5) 0.0589 1.0000 Uani . . . . . .
C41 C 0.3427(3) 0.2380(5) 0.4857(5) 0.0524 1.0000 Uani . . . . . .
C42 C 0.3058(4) 0.1883(5) 0.5541(5) 0.0607 1.0000 Uani . . . . . .
C43 C 0.3836(5) 0.3078(7) 0.5285(7) 0.0914 1.0000 Uani . . . . . .
C44 C 0.3817(4) 0.1680(7) 0.4377(6) 0.0839 1.0000 Uani . . . . . .
P2 P 0.44481(7) 0.56291(9) 0.27051(12) 0.0339 1.0000 Uani . . . . . .
O2 O 0.42344(16) 0.4537(2) 0.2670(3) 0.0337 1.0000 Uani . . . . . .
O1 O 0.49258(19) 0.1456(3) 0.2507(3) 0.0389 1.0000 Uani . . . . . .
P1 P 0.47480(7) 0.11707(10) 0.14909(12) 0.0346 1.0000 Uani . . . . . .
P3 P 0.30415(7) 0.26912(10) -0.06192(12) 0.0362 1.0000 Uani . . . . . .
O3 O 0.32618(17) 0.2657(3) 0.0444(3) 0.0355 1.0000 Uani . . . . . .
O4 O 0.2695(2) 0.2088(3) 0.3483(3) 0.0460 1.0000 Uani . . . . . .
P4 P 0.29950(7) 0.29711(10) 0.39634(12) 0.0353 1.0000 Uani . . . . . .
Li1 Li 0.3967(4) 0.2499(7) 0.1429(7) 0.0374 1.0000 Uani . . . . . .
Li2 Li 0.3593(4) 0.3474(6) 0.2613(7) 0.0361 1.0000 Uani . . . . . .
H31 H 0.5694 0.2034 0.3542 0.0539 1.0000 Uiso R . . . . .
H41 H 0.5816 0.3458 0.4135 0.0572 1.0000 Uiso R . . . . .
H51 H 0.5175 0.4620 0.3737 0.0513 1.0000 Uiso R . . . . .
H81 H 0.5847 -0.0180 0.1358 0.1031 1.0000 Uiso R . . . . .
H82 H 0.6371 0.0542 0.1285 0.1030 1.0000 Uiso R . . . . .
H83 H 0.5923 0.0550 0.2106 0.1028 1.0000 Uiso R . . . . .
H93 H 0.5485 0.2436 0.0765 0.1029 1.0000 Uiso R . . . . .
H92 H 0.6147 0.2061 0.0663 0.1029 1.0000 Uiso R . . . . .
H91 H 0.5865 0.2193 0.1610 0.1032 1.0000 Uiso R . . . . .
H101 H 0.5212 0.1203 -0.0290 0.0901 1.0000 Uiso R . . . . .
H102 H 0.5866 0.0766 -0.0241 0.0899 1.0000 Uiso R . . . . .
H103 H 0.5291 0.0184 -0.0006 0.0899 1.0000 Uiso R . . . . .
H121 H 0.5137 -0.0703 0.2292 0.1038 1.0000 Uiso R . . . . .
H122 H 0.4816 -0.0052 0.2985 0.1041 1.0000 Uiso R . . . . .
H123 H 0.4499 -0.0960 0.2699 0.1039 1.0000 Uiso R . . . . .
H133 H 0.3546 0.0525 0.1582 0.1021 1.0000 Uiso R . . . . .
H132 H 0.3784 0.0628 0.2556 0.1021 1.0000 Uiso R . . . . .
H131 H 0.3567 -0.0312 0.2219 0.1022 1.0000 Uiso R . . . . .
H141 H 0.4256 -0.0183 0.0454 0.0952 1.0000 Uiso R . . . . .
H142 H 0.4787 -0.0789 0.0807 0.0951 1.0000 Uiso R . . . . .
H143 H 0.4112 -0.1034 0.1027 0.0948 1.0000 Uiso R . . . . .
H163 H 0.4025 0.5129 0.4344 0.0911 1.0000 Uiso R . . . . .
H162 H 0.4401 0.6021 0.4474 0.0911 1.0000 Uiso R . . . . .
H161 H 0.3707 0.5984 0.4764 0.0911 1.0000 Uiso R . . . . .
H171 H 0.3653 0.7318 0.2809 0.0878 1.0000 Uiso R . . . . .
H172 H 0.4228 0.7342 0.3429 0.0880 1.0000 Uiso R . . . . .
H173 H 0.3562 0.7356 0.3831 0.0879 1.0000 Uiso R . . . . .
H181 H 0.3059 0.5915 0.2632 0.0911 1.0000 Uiso R . . . . .
H182 H 0.2896 0.5949 0.3650 0.0911 1.0000 Uiso R . . . . .
H183 H 0.3190 0.5070 0.3244 0.0908 1.0000 Uiso R . . . . .
H203 H 0.4974 0.6952 0.1674 0.1029 1.0000 Uiso R . . . . .
H202 H 0.4296 0.7319 0.1679 0.1031 1.0000 Uiso R . . . . .
H201 H 0.4609 0.7041 0.0786 0.1029 1.0000 Uiso R . . . . .
H211 H 0.3511 0.5282 0.1342 0.0970 1.0000 Uiso R . . . . .
H212 H 0.3423 0.6332 0.1395 0.0971 1.0000 Uiso R . . . . .
H213 H 0.3689 0.5891 0.0533 0.0971 1.0000 Uiso R . . . . .
H221 H 0.4616 0.4691 0.1094 0.1040 1.0000 Uiso R . . . . .
H222 H 0.5164 0.5360 0.1240 0.1038 1.0000 Uiso R . . . . .
H223 H 0.4741 0.5451 0.0390 0.1038 1.0000 Uiso R . . . . .
H251 H 0.2368 0.1513 0.0234 0.0501 1.0000 Uiso R . . . . .
H261 H 0.1750 0.0854 0.1280 0.0600 1.0000 Uiso R . . . . .
H271 H 0.1920 0.1172 0.2777 0.0562 1.0000 Uiso R . . . . .
H301 H 0.3415 0.1030 -0.1185 0.0961 1.0000 Uiso R . . . . .
H302 H 0.4141 0.1036 -0.1233 0.0961 1.0000 Uiso R . . . . .
H303 H 0.3805 0.1194 -0.0321 0.0961 1.0000 Uiso R . . . . .
H313 H 0.4361 0.3377 -0.0927 0.0980 1.0000 Uiso R . . . . .
H312 H 0.4706 0.2463 -0.1058 0.0980 1.0000 Uiso R . . . . .
H311 H 0.4384 0.2670 -0.0160 0.0980 1.0000 Uiso R . . . . .
H321 H 0.3730 0.3103 -0.2249 0.1210 1.0000 Uiso R . . . . .
H322 H 0.4057 0.2175 -0.2423 0.1209 1.0000 Uiso R . . . . .
H323 H 0.3342 0.2223 -0.2344 0.1209 1.0000 Uiso R . . . . .
H341 H 0.2150 0.3778 -0.0037 0.1179 1.0000 Uiso R . . . . .
H342 H 0.2334 0.4794 -0.0146 0.1179 1.0000 Uiso R . . . . .
H343 H 0.2701 0.4182 0.0505 0.1180 1.0000 Uiso R . . . . .
H353 H 0.3708 0.4425 -0.1327 0.1002 1.0000 Uiso R . . . . .
H352 H 0.3338 0.5153 -0.0789 0.0998 1.0000 Uiso R . . . . .
H351 H 0.3719 0.4423 -0.0280 0.0999 1.0000 Uiso R . . . . .
H361 H 0.2845 0.3817 -0.2142 0.1211 1.0000 Uiso R . . . . .
H362 H 0.2487 0.4655 -0.1769 0.1211 1.0000 Uiso R . . . . .
H363 H 0.2212 0.3682 -0.1671 0.1210 1.0000 Uiso R . . . . .
H383 H 0.2254 0.4347 0.3323 0.0839 1.0000 Uiso R . . . . .
H382 H 0.1605 0.4213 0.3745 0.0836 1.0000 Uiso R . . . . .
H381 H 0.1888 0.3455 0.3158 0.0842 1.0000 Uiso R . . . . .
H391 H 0.1966 0.2672 0.5401 0.0838 1.0000 Uiso R . . . . .
H392 H 0.1424 0.3115 0.4862 0.0840 1.0000 Uiso R . . . . .
H393 H 0.1802 0.2307 0.4455 0.0838 1.0000 Uiso R . . . . .
H401 H 0.2614 0.3984 0.5590 0.0902 1.0000 Uiso R . . . . .
H402 H 0.2731 0.4646 0.4788 0.0900 1.0000 Uiso R . . . . .
H403 H 0.2072 0.4580 0.5212 0.0901 1.0000 Uiso R . . . . .
H423 H 0.2786 0.1475 0.5246 0.0932 1.0000 Uiso R . . . . .
H422 H 0.3329 0.1555 0.5921 0.0931 1.0000 Uiso R . . . . .
H421 H 0.2823 0.2306 0.5881 0.0930 1.0000 Uiso R . . . . .
H431 H 0.4017 0.3446 0.4838 0.1291 1.0000 Uiso R . . . . .
H432 H 0.4157 0.2784 0.5612 0.1291 1.0000 Uiso R . . . . .
H433 H 0.3585 0.3441 0.5671 0.1290 1.0000 Uiso R . . . . .
H441 H 0.4001 0.1938 0.3856 0.1260 1.0000 Uiso R . . . . .
H442 H 0.4133 0.1460 0.4765 0.1258 1.0000 Uiso R . . . . .
H443 H 0.3551 0.1192 0.4212 0.1262 1.0000 Uiso R . . . . .

loop_
_atom_site_aniso_label
_atom_site_aniso_U_11
_atom_site_aniso_U_22
_atom_site_aniso_U_33
_atom_site_aniso_U_23
_atom_site_aniso_U_13
_atom_site_aniso_U_12
C1 0.029(3) 0.033(3) 0.034(3) -0.001(2) 0.001(2) 0.003(2)
C2 0.037(3) 0.035(3) 0.034(3) -0.009(2) 0.002(2) 0.005(2)
C3 0.040(3) 0.046(3) 0.046(3) -0.003(3) -0.015(3) 0.014(3)
C4 0.037(3) 0.054(4) 0.048(4) -0.012(3) -0.019(3) 0.005(3)
C5 0.042(3) 0.040(3) 0.044(3) -0.009(3) -0.012(3) 0.004(3)
C6 0.028(3) 0.039(3) 0.034(3) -0.000(2) 0.003(2) 0.006(2)
C7 0.037(3) 0.049(4) 0.052(4) -0.002(3) 0.001(3) 0.008(3)
C8 0.052(4) 0.081(6) 0.068(5) 0.009(5) 0.007(4) 0.022(4)
C9 0.058(5) 0.067(5) 0.076(5) -0.012(4) 0.020(4) -0.017(4)
C10 0.059(5) 0.065(5) 0.055(4) -0.013(4) 0.013(4) 0.006(4)
C11 0.049(3) 0.033(3) 0.050(4) -0.001(3) -0.006(3) -0.000(3)
C12 0.089(6) 0.049(4) 0.067(5) 0.012(4) -0.026(5) -0.001(4)
C13 0.051(4) 0.056(5) 0.094(6) 0.008(4) 0.012(4) -0.010(4)
C14 0.069(5) 0.035(4) 0.077(5) -0.005(3) -0.010(4) -0.007(3)
C15 0.040(3) 0.033(3) 0.057(4) -0.006(3) 0.008(3) 0.005(3)
C16 0.065(5) 0.067(5) 0.049(4) -0.007(4) 0.010(4) 0.005(4)
C17 0.059(4) 0.035(3) 0.074(5) -0.013(3) 0.008(4) 0.006(3)
C18 0.039(3) 0.053(4) 0.083(6) -0.013(4) 0.013(4) 0.001(3)
C19 0.060(4) 0.042(4) 0.045(4) 0.003(3) 0.002(3) -0.006(3)
C20 0.089(6) 0.052(4) 0.061(5) 0.011(4) 0.011(4) -0.022(4)
C21 0.068(5) 0.072(5) 0.054(5) 0.018(4) -0.009(4) -0.004(4)
C22 0.089(6) 0.066(5) 0.044(4) 0.006(4) 0.021(4) 0.006(4)
C23 0.029(3) 0.030(3) 0.036(3) 0.003(2) -0.005(2) 0.002(2)
C24 0.025(3) 0.032(3) 0.029(3) 0.002(2) 0.003(2) 0.001(2)
C25 0.045(3) 0.047(3) 0.032(3) -0.001(3) -0.004(3) -0.011(3)
C26 0.042(3) 0.058(4) 0.046(4) -0.001(3) -0.001(3) -0.021(3)
C27 0.043(4) 0.048(4) 0.044(4) 0.008(3) 0.008(3) -0.012(3)
C28 0.039(3) 0.036(3) 0.025(3) -0.004(2) -0.001(2) 0.006(2)
C29 0.061(4) 0.056(4) 0.034(3) 0.005(3) 0.004(3) -0.003(3)
C30 0.075(5) 0.058(5) 0.065(5) -0.009(4) 0.000(4) 0.019(4)
C31 0.040(4) 0.083(5) 0.072(6) 0.021(4) 0.013(3) 0.007(4)
C32 0.091(6) 0.101(7) 0.040(4) 0.007(4) 0.005(4) 0.012(5)
C33 0.048(4) 0.041(3) 0.059(4) 0.016(3) -0.012(3) 0.001(3)
C34 0.068(6) 0.050(5) 0.113(8) 0.003(5) 0.015(5) 0.017(4)
C35 0.074(5) 0.051(4) 0.070(5) 0.013(4) -0.016(4) -0.016(4)
C36 0.075(6) 0.070(5) 0.091(7) 0.035(5) -0.038(5) -0.014(5)
C37 0.033(3) 0.042(3) 0.051(4) -0.002(3) 0.002(3) -0.004(3)
C38 0.038(3) 0.054(4) 0.072(5) 0.005(3) -0.001(3) 0.001(3)
C39 0.044(4) 0.060(4) 0.057(4) -0.005(4) 0.008(3) -0.004(3)
C40 0.056(5) 0.058(4) 0.062(5) -0.017(4) 0.016(4) -0.012(4)
C41 0.051(4) 0.062(4) 0.044(4) 0.011(3) -0.005(3) 0.002(3)
C42 0.073(5) 0.066(5) 0.043(4) 0.020(3) -0.003(4) 0.001(4)
C43 0.080(6) 0.107(8) 0.087(7) 0.034(6) -0.043(6) -0.034(6)
C44 0.073(6) 0.107(7) 0.072(5) 0.043(6) 0.022(5) 0.046(5)
P2 0.0315(7) 0.0311(7) 0.0390(8) -0.0036(6) 0.0025(6) -0.0018(6)
O2 0.0282(18) 0.035(2) 0.038(2) -0.0040(18) -0.0002(17) 0.0027(15)
O1 0.045(2) 0.0320(19) 0.039(2) -0.0048(17) -0.0085(19) 0.0045(17)
P1 0.0346(7) 0.0318(7) 0.0374(8) -0.0034(6) -0.0028(6) 0.0035(6)
P3 0.0371(7) 0.0395(7) 0.0320(7) 0.0038(6) -0.0050(7) -0.0072(7)
O3 0.0295(19) 0.043(2) 0.034(2) -0.0018(17) -0.0012(16) -0.0044(17)
O4 0.064(3) 0.044(2) 0.030(2) 0.0009(18) 0.002(2) -0.011(2)
P4 0.0337(7) 0.0400(7) 0.0320(7) 0.0008(6) 0.0002(6) -0.0018(6)
Li1 0.031(5) 0.041(5) 0.040(5) -0.001(4) 0.000(4) 0.006(4)
Li2 0.039(5) 0.034(5) 0.036(5) -0.002(4) -0.000(4) -0.009(4)

loop_
_atom_type_symbol
_atom_type_scat_dispersion_real
_atom_type_scat_dispersion_imag
_atom_type_scat_Cromer_Mann_a1
_atom_type_scat_Cromer_Mann_b1
_atom_type_scat_Cromer_Mann_a2
_atom_type_scat_Cromer_Mann_b2
_atom_type_scat_Cromer_Mann_a3
_atom_type_scat_Cromer_Mann_b3
_atom_type_scat_Cromer_Mann_a4
_atom_type_scat_Cromer_Mann_b4
_atom_type_scat_Cromer_Mann_c
_atom_type_scat_source
C 0.0181 0.0091 2.3100 20.8439 1.0200 10.2075 1.5886 0.5687 0.8650 51.6512 0.2156 'International Tables Vol C 4.2.6.8 and 6.1.1.4'
P 0.2955 0.4335 6.4345 1.9067 4.1791 27.1570 1.7800 0.5260 1.4908 68.1645 1.1149 'International Tables Vol C 4.2.6.8 and 6.1.1.4'
O 0.0492 0.0322 3.0485 13.2771 2.2868 5.7011 1.5463 0.3239 0.8670 32.9089 0.2508 'International Tables Vol C 4.2.6.8 and 6.1.1.4'
H 0.0000 0.0000 0.4930 10.5109 0.3229 26.1257 0.1402 3.1424 0.0408 57.7998 0.0030 'International Tables Vol C 4.2.6.8 and 6.1.1.4'
Li 0.0008 0.0003 1.1282 3.9546 0.7508 1.0524 0.6175 85.3905 0.4653 168.2610 0.0377 'International Tables Vol C 4.2.6.8 and 6.1.1.4'

loop_
_geom_angle_atom_site_label_1
_geom_angle_site_symmetry_1
_geom_angle_atom_site_label_2
_geom_angle_site_symmetry_2
_geom_angle_atom_site_label_3
_geom_angle_site_symmetry_3
_geom_angle
_geom_angle_publ_flag
C2 . C1 . C6 . 111.6(5) yes
C2 . C1 . Li1 . 111.2(5) yes
C6 . C1 . Li1 . 137.0(5) yes
C1 . C2 . C3 . 125.2(5) yes
C1 . C2 . O1 . 122.5(5) yes
C3 . C2 . O1 . 112.3(5) yes
C2 . C3 . C4 . 118.6(5) yes
C2 . C3 . H31 . 120.6 no
C4 . C3 . H31 . 120.8 no
C3 . C4 . C5 . 120.7(6) yes
C3 . C4 . H41 . 119.7 no
C5 . C4 . H41 . 119.5 no
C4 . C5 . C6 . 117.7(6) yes
C4 . C5 . H51 . 120.3 no
C6 . C5 . H51 . 122.0 no
C1 . C6 . C5 . 126.2(5) yes
C1 . C6 . O2 . 114.2(5) yes
C5 . C6 . O2 . 119.4(5) yes
C8 . C7 . C9 . 110.0(7) yes
C8 . C7 . C10 . 110.4(6) yes
C9 . C7 . C10 . 108.2(6) yes
C8 . C7 . P1 . 114.4(5) yes
C9 . C7 . P1 . 104.3(5) yes
C10 . C7 . P1 . 109.3(5) yes
C7 . C8 . H81 . 109.2 no
C7 . C8 . H82 . 109.2 no
H81 . C8 . H82 . 109.5 no
C7 . C8 . H83 . 108.7 no
H81 . C8 . H83 . 109.3 no
H82 . C8 . H83 . 110.8 no
C7 . C9 . H93 . 110.2 no
C7 . C9 . H92 . 110.1 no
H93 . C9 . H92 . 108.9 no
C7 . C9 . H91 . 109.1 no
H93 . C9 . H91 . 109.2 no
H92 . C9 . H91 . 109.4 no
C7 . C10 . H101 . 109.4 no
C7 . C10 . H102 . 108.7 no
H101 . C10 . H102 . 109.9 no
C7 . C10 . H103 . 109.4 no
H101 . C10 . H103 . 110.0 no
H102 . C10 . H103 . 109.4 no
C12 . C11 . C13 . 108.3(7) yes
C12 . C11 . C14 . 110.9(6) yes
C13 . C11 . C14 . 107.5(6) yes
C12 . C11 . P1 . 115.0(5) yes
C13 . C11 . P1 . 103.7(5) yes
C14 . C11 . P1 . 111.0(5) yes
C11 . C12 . H121 . 109.5 no
C11 . C12 . H122 . 108.4 no
H121 . C12 . H122 . 110.8 no
C11 . C12 . H123 . 109.1 no
H121 . C12 . H123 . 109.5 no
H122 . C12 . H123 . 109.4 no
C11 . C13 . H133 . 110.5 no
C11 . C13 . H132 . 108.6 no
H133 . C13 . H132 . 109.5 no
C11 . C13 . H131 . 110.3 no
H133 . C13 . H131 . 109.7 no
H132 . C13 . H131 . 108.3 no
C11 . C14 . H141 . 109.0 no
C11 . C14 . H142 . 109.7 no
H141 . C14 . H142 . 109.6 no
C11 . C14 . H143 . 110.3 no
H141 . C14 . H143 . 109.2 no
H142 . C14 . H143 . 109.0 no
C16 . C15 . C17 . 108.4(6) yes
C16 . C15 . C18 . 108.0(6) yes
C17 . C15 . C18 . 111.0(6) yes
C16 . C15 . P2 . 101.8(4) yes
C17 . C15 . P2 . 109.8(5) yes
C18 . C15 . P2 . 117.2(5) yes
C15 . C16 . H163 . 109.1 no
C15 . C16 . H162 . 110.3 no
H163 . C16 . H162 . 108.1 no
C15 . C16 . H161 . 110.7 no
H163 . C16 . H161 . 109.2 no
H162 . C16 . H161 . 109.4 no
C15 . C17 . H171 . 109.4 no
C15 . C17 . H172 . 110.1 no
H171 . C17 . H172 . 109.1 no
C15 . C17 . H173 . 109.9 no
H171 . C17 . H173 . 108.6 no
H172 . C17 . H173 . 109.7 no
C15 . C18 . H181 . 107.9 no
C15 . C18 . H182 . 110.0 no
H181 . C18 . H182 . 110.0 no
C15 . C18 . H183 . 109.0 no
H181 . C18 . H183 . 110.2 no
H182 . C18 . H183 . 109.7 no
C20 . C19 . C21 . 110.5(6) yes
C20 . C19 . C22 . 108.4(6) yes
C21 . C19 . C22 . 109.3(7) yes
C20 . C19 . P2 . 107.2(5) yes
C21 . C19 . P2 . 115.9(5) yes
C22 . C19 . P2 . 105.1(5) yes
C19 . C20 . H203 . 109.3 no
C19 . C20 . H202 . 109.3 no
H203 . C20 . H202 . 110.1 no
C19 . C20 . H201 . 109.8 no
H203 . C20 . H201 . 109.0 no
H202 . C20 . H201 . 109.3 no
C19 . C21 . H211 . 110.1 no
C19 . C21 . H212 . 111.8 no
H211 . C21 . H212 . 108.2 no
C19 . C21 . H213 . 109.5 no
H211 . C21 . H213 . 108.8 no
H212 . C21 . H213 . 108.5 no
C19 . C22 . H221 . 109.2 no
C19 . C22 . H222 . 108.3 no
H221 . C22 . H222 . 109.3 no
C19 . C22 . H223 . 109.6 no
H221 . C22 . H223 . 109.9 no
H222 . C22 . H223 . 110.5 no
C24 . C23 . C28 . 111.2(5) yes
C24 . C23 . Li2 . 135.3(5) yes
C28 . C23 . Li2 . 113.0(5) yes
C23 . C24 . C25 . 124.7(5) yes
C23 . C24 . O3 . 114.6(4) yes
C25 . C24 . O3 . 120.5(5) yes
C24 . C25 . C26 . 120.4(6) yes
C24 . C25 . H251 . 119.8 no
C26 . C25 . H251 . 119.8 no
C25 . C26 . C27 . 118.5(6) yes
C25 . C26 . H261 . 120.4 no
C27 . C26 . H261 . 121.1 no
C26 . C27 . C28 . 119.0(6) yes
C26 . C27 . H271 . 120.4 no
C28 . C27 . H271 . 120.6 no
C23 . C28 . C27 . 126.0(5) yes
C23 . C28 . O4 . 122.1(5) yes
C27 . C28 . O4 . 111.8(5) yes
C30 . C29 . C31 . 109.1(6) yes
C30 . C29 . C32 . 108.7(7) yes
C31 . C29 . C32 . 109.4(7) yes
C30 . C29 . P3 . 103.8(5) yes
C31 . C29 . P3 . 117.4(5) yes
C32 . C29 . P3 . 108.2(6) yes
C29 . C30 . H301 . 108.9 no
C29 . C30 . H302 . 109.7 no
H301 . C30 . H302 . 110.1 no
C29 . C30 . H303 . 109.8 no
H301 . C30 . H303 . 109.2 no
H302 . C30 . H303 . 109.1 no
C29 . C31 . H313 . 109.8 no
C29 . C31 . H312 . 110.5 no
H313 . C31 . H312 . 109.0 no
C29 . C31 . H311 . 109.9 no
H313 . C31 . H311 . 109.0 no
H312 . C31 . H311 . 108.7 no
C29 . C32 . H321 . 108.7 no
C29 . C32 . H322 . 109.4 no
H321 . C32 . H322 . 110.2 no
C29 . C32 . H323 . 109.3 no
H321 . C32 . H323 . 109.3 no
H322 . C32 . H323 . 109.8 no
C34 . C33 . C35 . 110.3(7) yes
C34 . C33 . C36 . 108.9(7) yes
C35 . C33 . C36 . 109.1(6) yes
C34 . C33 . P3 . 103.8(5) yes
C35 . C33 . P3 . 117.8(5) yes
C36 . C33 . P3 . 106.6(5) yes
C33 . C34 . H341 . 108.7 no
C33 . C34 . H342 . 110.0 no
H341 . C34 . H342 . 109.2 no
C33 . C34 . H343 . 109.7 no
H341 . C34 . H343 . 110.0 no
H342 . C34 . H343 . 109.2 no
C33 . C35 . H353 . 109.2 no
C33 . C35 . H352 . 108.4 no
H353 . C35 . H352 . 109.9 no
C33 . C35 . H351 . 109.9 no
H353 . C35 . H351 . 110.3 no
H352 . C35 . H351 . 109.1 no
C33 . C36 . H361 . 108.4 no
C33 . C36 . H362 . 108.4 no
H361 . C36 . H362 . 110.3 no
C33 . C36 . H363 . 109.9 no
H361 . C36 . H363 . 110.1 no
H362 . C36 . H363 . 109.8 no
C38 . C37 . C39 . 107.8(5) yes
C38 . C37 . C40 . 109.1(6) yes
C39 . C37 . C40 . 110.1(6) yes
C38 . C37 . P4 . 103.9(5) yes
C39 . C37 . P4 . 115.5(5) yes
C40 . C37 . P4 . 110.1(4) yes
C37 . C38 . H383 . 109.1 no
C37 . C38 . H382 . 110.2 no
H383 . C38 . H382 . 109.4 no
C37 . C38 . H381 . 110.2 no
H383 . C38 . H381 . 109.1 no
H382 . C38 . H381 . 108.8 no
C37 . C39 . H391 . 109.0 no
C37 . C39 . H392 . 110.7 no
H391 . C39 . H392 . 109.7 no
C37 . C39 . H393 . 108.7 no
H391 . C39 . H393 . 109.0 no
H392 . C39 . H393 . 109.8 no
C37 . C40 . H401 . 109.2 no
C37 . C40 . H402 . 108.2 no
H401 . C40 . H402 . 110.0 no
C37 . C40 . H403 . 109.3 no
H401 . C40 . H403 . 110.0 no
H402 . C40 . H403 . 110.2 no
C42 . C41 . C43 . 111.0(7) yes
C42 . C41 . C44 . 107.2(7) yes
C43 . C41 . C44 . 109.7(8) yes
C42 . C41 . P4 . 117.0(5) yes
C43 . C41 . P4 . 106.8(6) yes
C44 . C41 . P4 . 104.9(5) yes
C41 . C42 . H423 . 108.8 no
C41 . C42 . H422 . 109.1 no
H423 . C42 . H422 . 110.1 no
C41 . C42 . H421 . 109.7 no
H423 . C42 . H421 . 109.2 no
H422 . C42 . H421 . 109.9 no
C41 . C43 . H431 . 109.5 no
C41 . C43 . H432 . 110.0 no
H431 . C43 . H432 . 108.8 no
C41 . C43 . H433 . 107.5 no
H431 . C43 . H433 . 110.3 no
H432 . C43 . H433 . 110.8 no
C41 . C44 . H441 . 110.6 no
C41 . C44 . H442 . 109.9 no
H441 . C44 . H442 . 109.3 no
C41 . C44 . H443 . 107.2 no
H441 . C44 . H443 . 110.0 no
H442 . C44 . H443 . 109.9 no
C15 . P2 . C19 . 110.5(3) yes
C15 . P2 . O2 . 99.0(2) yes
C19 . P2 . O2 . 99.7(3) yes
C6 . O2 . P2 . 118.9(3) yes
C6 . O2 . Li2 . 86.1(4) yes
P2 . O2 . Li2 . 154.4(3) yes
C2 . O1 . P1 . 122.0(4) yes
C7 . P1 . C11 . 110.8(3) yes
C7 . P1 . O1 . 100.6(3) yes
C11 . P1 . O1 . 97.0(3) yes
C7 . P1 . Li1 . 130.0(3) yes
C11 . P1 . Li1 . 116.3(3) yes
O1 . P1 . Li1 . 89.7(3) yes
C33 . P3 . C29 . 110.8(3) yes
C33 . P3 . O3 . 101.9(3) yes
C29 . P3 . O3 . 98.3(3) yes
C24 . O3 . P3 . 119.5(3) yes
C24 . O3 . Li1 . 85.2(4) yes
P3 . O3 . Li1 . 150.4(3) yes
C28 . O4 . P4 . 123.0(4) yes
C41 . P4 . C37 . 111.1(3) yes
C41 . P4 . O4 . 98.7(3) yes
C37 . P4 . O4 . 98.8(3) yes
C41 . P4 . Li2 . 117.3(3) yes
C37 . P4 . Li2 . 126.6(3) yes
O4 . P4 . Li2 . 94.9(3) yes
C1 . Li1 . O3 . 152.2(5) yes
C1 . Li1 . P1 . 81.6(3) yes
O3 . Li1 . P1 . 125.1(4) yes
C23 . Li2 . O2 . 155.7(6) yes
C23 . Li2 . P4 . 81.9(3) yes
O2 . Li2 . P4 . 121.9(4) yes

loop_
_geom_bond_atom_site_label_1
_geom_bond_site_symmetry_1
_geom_bond_atom_site_label_2
_geom_bond_site_symmetry_2
_geom_bond_distance
_geom_bond_publ_flag
C1 . C2 . 1.398(8) yes
C1 . C6 . 1.399(8) yes
C1 . Li1 . 2.197(11) yes
C2 . C3 . 1.393(8) yes
C2 . O1 . 1.412(7) yes
C3 . C4 . 1.370(9) yes
C3 . H31 . 0.939 no
C4 . C5 . 1.373(9) yes
C4 . H41 . 0.930 no
C5 . C6 . 1.389(8) yes
C5 . H51 . 0.941 no
C6 . O2 . 1.426(7) yes
C7 . C8 . 1.529(10) yes
C7 . C9 . 1.520(10) yes
C7 . C10 . 1.535(10) yes
C7 . P1 . 1.883(7) yes
C8 . H81 . 0.967 no
C8 . H82 . 0.962 no
C8 . H83 . 0.966 no
C9 . H93 . 0.958 no
C9 . H92 . 0.962 no
C9 . H91 . 0.968 no
C10 . H101 . 0.966 no
C10 . H102 . 0.959 no
C10 . H103 . 0.964 no
C11 . C12 . 1.531(10) yes
C11 . C13 . 1.546(10) yes
C11 . C14 . 1.508(10) yes
C11 . P1 . 1.872(6) yes
C12 . H121 . 0.967 no
C12 . H122 . 0.967 no
C12 . H123 . 0.965 no
C13 . H133 . 0.965 no
C13 . H132 . 0.963 no
C13 . H131 . 0.961 no
C14 . H141 . 0.960 no
C14 . H142 . 0.958 no
C14 . H143 . 0.962 no
C15 . C16 . 1.544(11) yes
C15 . C17 . 1.536(9) yes
C15 . C18 . 1.510(9) yes
C15 . P2 . 1.873(6) yes
C16 . H163 . 0.969 no
C16 . H162 . 0.973 no
C16 . H161 . 0.971 no
C17 . H171 . 0.960 no
C17 . H172 . 0.971 no
C17 . H173 . 0.964 no
C18 . H181 . 0.967 no
C18 . H182 . 0.966 no
C18 . H183 . 0.966 no
C19 . C20 . 1.536(9) yes
C19 . C21 . 1.535(10) yes
C19 . C22 . 1.524(10) yes
C19 . P2 . 1.866(7) yes
C20 . H203 . 0.966 no
C20 . H202 . 0.967 no
C20 . H201 . 0.963 no
C21 . H211 . 0.968 no
C21 . H212 . 0.973 no
C21 . H213 . 0.967 no
C22 . H221 . 0.960 no
C22 . H222 . 0.974 no
C22 . H223 . 0.967 no
C23 . C24 . 1.403(8) yes
C23 . C28 . 1.410(8) yes
C23 . Li2 . 2.192(11) yes
C24 . C25 . 1.385(8) yes
C24 . O3 . 1.434(6) yes
C25 . C26 . 1.366(9) yes
C25 . H251 . 0.940 no
C26 . C27 . 1.392(10) yes
C26 . H261 . 0.931 no
C27 . C28 . 1.369(9) yes
C27 . H271 . 0.940 no
C28 . O4 . 1.413(7) yes
C29 . C30 . 1.534(10) yes
C29 . C31 . 1.530(10) yes
C29 . C32 . 1.539(10) yes
C29 . P3 . 1.859(7) yes
C30 . H301 . 0.971 no
C30 . H302 . 0.974 no
C30 . H303 . 0.972 no
C31 . H313 . 0.962 no
C31 . H312 . 0.961 no
C31 . H311 . 0.963 no
C32 . H321 . 0.958 no
C32 . H322 . 0.964 no
C32 . H323 . 0.962 no
C33 . C34 . 1.528(11) yes
C33 . C35 . 1.515(10) yes
C33 . C36 . 1.541(11) yes
C33 . P3 . 1.879(6) yes
C34 . H341 . 0.968 no
C34 . H342 . 0.958 no
C34 . H343 . 0.962 no
C35 . H353 . 0.967 no
C35 . H352 . 0.961 no
C35 . H351 . 0.967 no
C36 . H361 . 0.958 no
C36 . H362 . 0.961 no
C36 . H363 . 0.962 no
C37 . C38 . 1.542(10) yes
C37 . C39 . 1.532(9) yes
C37 . C40 . 1.542(9) yes
C37 . P4 . 1.872(6) yes
C38 . H383 . 0.967 no
C38 . H382 . 0.964 no
C38 . H381 . 0.959 no
C39 . H391 . 0.970 no
C39 . H392 . 0.971 no
C39 . H393 . 0.964 no
C40 . H401 . 0.970 no
C40 . H402 . 0.964 no
C40 . H403 . 0.970 no
C41 . C42 . 1.509(10) yes
C41 . C43 . 1.516(12) yes
C41 . C44 . 1.530(12) yes
C41 . P4 . 1.872(7) yes
C42 . H423 . 0.961 no
C42 . H422 . 0.961 no
C42 . H421 . 0.962 no
C43 . H431 . 0.955 no
C43 . H432 . 0.966 no
C43 . H433 . 0.969 no
C44 . H441 . 0.966 no
C44 . H442 . 0.967 no
C44 . H443 . 0.963 no
P2 . O2 . 1.689(4) yes
O2 . Li2 . 2.116(9) yes
O1 . P1 . 1.644(4) yes
P1 . Li1 . 2.614(9) yes
P3 . O3 . 1.684(4) yes
O3 . Li1 . 2.164(10) yes
O4 . P4 . 1.638(5) yes
P4 . Li2 . 2.544(10) yes
